data_4103640
loop_
_publ_author_name
'K. Cory MacLeod'
'Julia L. Conway'
'Brian O. Patrick'
'Kevin M. Smith'

_publ_section_title
;
 Exploring Chromium(III)-Alkyl Bond Homolysis with CpCr[(ArNCMe)2CH](R)
 Complexes
;
_journal_name_full 'Journal of the American Chemical Society'
_journal_page_first 17325
_journal_page_last 17334
_journal_paper_doi 10.1021/ja1083392
_journal_volume 132
_journal_year 2010
_chemical_formula_sum 'C38 H55 Cr N2'
_chemical_formula_weight 591.84
_chemical_name_systematic
;
 ?
;
_space_group_IT_number 33
_symmetry_cell_setting orthorhombic
_symmetry_space_group_name_Hall 'P 2c -2n'
_symmetry_space_group_name_H-M 'P n a 21'
_atom_sites_solution_hydrogens geom
_atom_sites_solution_primary direct
_atom_sites_solution_secondary difmap
_audit_creation_method SHELXL-97
_cell_angle_alpha 90.00
_cell_angle_beta 90.00
_cell_angle_gamma 90.00
_cell_formula_units_Z 8
_cell_length_a 32.4301(13)
_cell_length_b 20.3980(9)
_cell_length_c 10.0444(4)
_cell_measurement_reflns_used 9265
_cell_measurement_temperature 173(2)
_cell_measurement_theta_max 30.069
_cell_measurement_theta_min 2.342
_cell_volume 6644.5(5)
_computing_structure_refinement 'SHELXL-97 (Sheldrick, 1997)'
_diffrn_ambient_temperature 173(2)
_diffrn_measured_fraction_theta_full 0.998
_diffrn_measured_fraction_theta_max 0.998
_diffrn_measurement_device_type 'Bruker X8 APEX II'
_diffrn_measurement_method 'area detector'
_diffrn_radiation_monochromator graphite
_diffrn_radiation_source 'fine-focus sealed tube'
_diffrn_radiation_type MoK\a
_diffrn_radiation_wavelength 0.71073
_diffrn_reflns_av_R_equivalents 0.0523
_diffrn_reflns_av_sigmaI/netI 0.0292
_diffrn_reflns_limit_h_max 45
_diffrn_reflns_limit_h_min -45
_diffrn_reflns_limit_k_max 28
_diffrn_reflns_limit_k_min -28
_diffrn_reflns_limit_l_max 14
_diffrn_reflns_limit_l_min -14
_diffrn_reflns_number 199672
_diffrn_reflns_theta_full 30.17
_diffrn_reflns_theta_max 30.17
_diffrn_reflns_theta_min 1.18
_exptl_absorpt_coefficient_mu 0.372
_exptl_absorpt_correction_T_max 0.935
_exptl_absorpt_correction_T_min 0.852
_exptl_absorpt_correction_type multi-scan
_exptl_crystal_colour black
_exptl_crystal_density_diffrn 1.183
_exptl_crystal_density_method 'not measured'
_exptl_crystal_description irregular
_exptl_crystal_F_000 2568
_exptl_crystal_size_max 0.25
_exptl_crystal_size_mid 0.23
_exptl_crystal_size_min 0.18
_refine_diff_density_max 0.384
_refine_diff_density_min -0.471
_refine_diff_density_rms 0.051
_refine_ls_abs_structure_details 'Flack H D (1983), Acta Cryst. A39, 876-881'
_refine_ls_abs_structure_Flack 0.189(9)
_refine_ls_extinction_method none
_refine_ls_goodness_of_fit_ref 1.063
_refine_ls_hydrogen_treatment constr
_refine_ls_matrix_type full
_refine_ls_number_parameters 764
_refine_ls_number_reflns 19577
_refine_ls_number_restraints 1
_refine_ls_restrained_S_all 1.062
_refine_ls_R_factor_all 0.0453
_refine_ls_R_factor_gt 0.0331
_refine_ls_shift/su_max 0.037
_refine_ls_shift/su_mean 0.001
_refine_ls_structure_factor_coef Fsqd
_refine_ls_weighting_details 'calc w=1/[\s^2^(Fo^2^)+(0.0371P)^2^+2.2349P] where P=(Fo^2^+2Fc^2^)/3'
_refine_ls_weighting_scheme calc
_refine_ls_wR_factor_gt 0.0776
_refine_ls_wR_factor_ref 0.0835
_reflns_number_gt 17183
_reflns_number_total 19577
_reflns_threshold_expression >2sigma(I)
_cod_data_source_file ja1083392_si_002_13.cif
_cod_data_source_block 8a_Dpp_CH2CHMe2
_cod_database_code 4103640

loop_
_symmetry_equiv_pos_as_xyz
'x, y, z'
'-x, -y, z+1/2'
'-x+1/2, y+1/2, z+1/2'
'x+1/2, -y+1/2, z'

loop_
_atom_site_label
_atom_site_type_symbol
_atom_site_fract_x
_atom_site_fract_y
_atom_site_fract_z
_atom_site_U_iso_or_equiv
_atom_site_adp_type
_atom_site_occupancy
_atom_site_symmetry_multiplicity
_atom_site_calc_flag
_atom_site_refinement_flags
C1 C -0.01858(5) 0.63841(8) 0.42598(18) 0.0191(3) Uani 1 1 d .
H1A H -0.0094 0.6374 0.3330 0.029 Uiso 1 1 calc R
H1B H -0.0484 0.6465 0.4292 0.029 Uiso 1 1 calc R
H1C H -0.0125 0.5962 0.4683 0.029 Uiso 1 1 calc R
C2 C 0.00378(5) 0.69253(7) 0.49913(15) 0.0127(3) Uani 1 1 d .
C3 C -0.00916(5) 0.75610(7) 0.46776(16) 0.0131(3) Uani 1 1 d .
H3 H -0.0356 0.7595 0.4278 0.016 Uiso 1 1 calc R
C4 C 0.01179(5) 0.81524(7) 0.48752(15) 0.0129(3) Uani 1 1 d .
C5 C -0.00543(5) 0.87350(8) 0.41383(17) 0.0188(3) Uani 1 1 d .
H5A H -0.0209 0.9012 0.4758 0.028 Uiso 1 1 calc R
H5B H -0.0238 0.8583 0.3428 0.028 Uiso 1 1 calc R
H5C H 0.0172 0.8988 0.3750 0.028 Uiso 1 1 calc R
C6 C 0.05077(5) 0.61342(7) 0.58513(16) 0.0149(3) Uani 1 1 d .
C7 C 0.04174(5) 0.57127(7) 0.69291(17) 0.0167(3) Uani 1 1 d .
C8 C 0.05906(5) 0.50865(8) 0.69308(19) 0.0213(3) Uani 1 1 d .
H8 H 0.0531 0.4797 0.7646 0.026 Uiso 1 1 calc R
C9 C 0.08462(6) 0.48776(8) 0.59179(19) 0.0246(4) Uani 1 1 d .
H9 H 0.0961 0.4449 0.5940 0.030 Uiso 1 1 calc R
C10 C 0.09349(6) 0.52925(8) 0.48743(18) 0.0222(3) Uani 1 1 d .
H10 H 0.1111 0.5146 0.4178 0.027 Uiso 1 1 calc R
C11 C 0.07701(5) 0.59272(8) 0.48225(16) 0.0168(3) Uani 1 1 d .
C12 C 0.01334(5) 0.59230(7) 0.80410(18) 0.0177(3) Uani 1 1 d .
H12 H 0.0181 0.6402 0.8190 0.021 Uiso 1 1 calc R
C13 C 0.02134(6) 0.55772(9) 0.93664(18) 0.0258(4) Uani 1 1 d .
H13A H 0.0509 0.5589 0.9566 0.039 Uiso 1 1 calc R
H13B H 0.0121 0.5121 0.9306 0.039 Uiso 1 1 calc R
H13C H 0.0061 0.5801 1.0076 0.039 Uiso 1 1 calc R
C14 C -0.03188(6) 0.58401(10) 0.7656(2) 0.0281(4) Uani 1 1 d .
H14A H -0.0374 0.5377 0.7463 0.042 Uiso 1 1 calc R
H14B H -0.0378 0.6105 0.6865 0.042 Uiso 1 1 calc R
H14C H -0.0494 0.5985 0.8394 0.042 Uiso 1 1 calc R
C15 C 0.08926(5) 0.63656(8) 0.36712(17) 0.0204(3) Uani 1 1 d .
H15 H 0.0742 0.6791 0.3765 0.024 Uiso 1 1 calc R
C16 C 0.07779(7) 0.60650(10) 0.23209(19) 0.0314(4) Uani 1 1 d .
H16A H 0.0944 0.5670 0.2168 0.047 Uiso 1 1 calc R
H16B H 0.0832 0.6384 0.1612 0.047 Uiso 1 1 calc R
H16C H 0.0485 0.5949 0.2320 0.047 Uiso 1 1 calc R
C17 C 0.13567(6) 0.65083(10) 0.3696(2) 0.0282(4) Uani 1 1 d .
H17A H 0.1431 0.6706 0.4551 0.042 Uiso 1 1 calc R
H17B H 0.1426 0.6812 0.2973 0.042 Uiso 1 1 calc R
H17C H 0.1510 0.6098 0.3578 0.042 Uiso 1 1 calc R
C18 C 0.06810(5) 0.88196(7) 0.55181(16) 0.0147(3) Uani 1 1 d .
C19 C 0.06053(5) 0.93524(8) 0.63622(16) 0.0180(3) Uani 1 1 d .
C20 C 0.08138(6) 0.99405(8) 0.61279(18) 0.0237(4) Uani 1 1 d .
H20 H 0.0760 1.0308 0.6681 0.028 Uiso 1 1 calc R
C21 C 0.10979(6) 0.99973(9) 0.51064(19) 0.0273(4) Uani 1 1 d .
H21 H 0.1232 1.0403 0.4945 0.033 Uiso 1 1 calc R
C22 C 0.11837(6) 0.94587(9) 0.43256(18) 0.0234(4) Uani 1 1 d .
H22 H 0.1385 0.9495 0.3642 0.028 Uiso 1 1 calc R
C23 C 0.09824(5) 0.88602(8) 0.45135(16) 0.0165(3) Uani 1 1 d .
C24 C 0.03061(6) 0.93227(8) 0.75197(18) 0.0212(3) Uani 1 1 d .
H24 H 0.0206 0.8861 0.7602 0.025 Uiso 1 1 calc R
C25 C 0.05147(7) 0.95118(10) 0.88340(18) 0.0278(4) Uani 1 1 d .
H25A H 0.0747 0.9216 0.9003 0.042 Uiso 1 1 calc R
H25B H 0.0315 0.9477 0.9563 0.042 Uiso 1 1 calc R
H25C H 0.0616 0.9964 0.8776 0.042 Uiso 1 1 calc R
C26 C -0.00692(6) 0.97651(10) 0.7283(2) 0.0308(4) Uani 1 1 d .
H26A H -0.0253 0.9742 0.8055 0.046 Uiso 1 1 calc R
H26B H -0.0217 0.9617 0.6486 0.046 Uiso 1 1 calc R
H26C H 0.0023 1.0218 0.7156 0.046 Uiso 1 1 calc R
C27 C 0.10915(5) 0.82767(8) 0.36489(17) 0.0202(3) Uani 1 1 d .
H27 H 0.1024 0.7871 0.4165 0.024 Uiso 1 1 calc R
C28 C 0.15533(6) 0.82553(10) 0.3317(2) 0.0335(4) Uani 1 1 d .
H28A H 0.1622 0.8618 0.2715 0.050 Uiso 1 1 calc R
H28B H 0.1619 0.7837 0.2885 0.050 Uiso 1 1 calc R
H28C H 0.1714 0.8297 0.4139 0.050 Uiso 1 1 calc R
C29 C 0.08458(7) 0.82539(11) 0.23579(19) 0.0338(4) Uani 1 1 d .
H29A H 0.0552 0.8208 0.2563 0.051 Uiso 1 1 calc R
H29B H 0.0936 0.7879 0.1823 0.051 Uiso 1 1 calc R
H29C H 0.0891 0.8660 0.1857 0.051 Uiso 1 1 calc R
C30 C 0.12985(5) 0.75620(9) 0.68890(19) 0.0209(3) Uani 1 1 d .
H30 H 0.1442 0.7647 0.6083 0.025 Uiso 1 1 calc R
C31 C 0.11921(5) 0.69429(9) 0.73832(19) 0.0214(3) Uani 1 1 d .
H31 H 0.1253 0.6535 0.6973 0.026 Uiso 1 1 calc R
C32 C 0.09794(5) 0.70289(9) 0.85917(19) 0.0230(4) Uani 1 1 d .
H32 H 0.0867 0.6691 0.9133 0.028 Uiso 1 1 calc R
C33 C 0.09624(5) 0.77107(10) 0.88539(17) 0.0234(4) Uani 1 1 d .
H33 H 0.0842 0.7912 0.9613 0.028 Uiso 1 1 calc R
C34 C 0.11553(5) 0.80358(9) 0.77961(17) 0.0215(4) Uani 1 1 d .
H34 H 0.1185 0.8497 0.7706 0.026 Uiso 1 1 calc R
C35 C 0.00105(5) 0.76639(7) 0.80252(17) 0.0147(3) Uani 1 1 d .
H35A H -0.0144 0.7986 0.7482 0.018 Uiso 1 1 calc R
H35B H -0.0141 0.7245 0.7949 0.018 Uiso 1 1 calc R
C36 C -0.00424(5) 0.78856(8) 0.94804(16) 0.0181(3) Uani 1 1 d .
H36 H 0.0175 0.8218 0.9681 0.022 Uiso 1 1 calc R
C37 C -0.04643(6) 0.82054(10) 0.97032(19) 0.0283(4) Uani 1 1 d .
H37A H -0.0682 0.7887 0.9510 0.042 Uiso 1 1 calc R
H37B H -0.0493 0.8584 0.9111 0.042 Uiso 1 1 calc R
H37C H -0.0487 0.8349 1.0631 0.042 Uiso 1 1 calc R
C38 C 0.00076(6) 0.73169(9) 1.04509(18) 0.0252(4) Uani 1 1 d .
H38A H -0.0203 0.6985 1.0270 0.038 Uiso 1 1 calc R
H38B H -0.0023 0.7478 1.1365 0.038 Uiso 1 1 calc R
H38C H 0.0282 0.7122 1.0342 0.038 Uiso 1 1 calc R
C39 C 0.24797(5) 0.83654(7) 0.59971(16) 0.0156(3) Uani 1 1 d .
H39A H 0.2626 0.8371 0.6851 0.023 Uiso 1 1 calc R
H39B H 0.2182 0.8331 0.6157 0.023 Uiso 1 1 calc R
H39C H 0.2538 0.8771 0.5510 0.023 Uiso 1 1 calc R
C40 C 0.26222(5) 0.77835(7) 0.51842(15) 0.0117(3) Uani 1 1 d .
C41 C 0.24072(5) 0.71988(7) 0.54319(16) 0.0131(3) Uani 1 1 d .
H41 H 0.2146 0.7246 0.5850 0.016 Uiso 1 1 calc R
C42 C 0.25282(5) 0.65562(7) 0.51425(16) 0.0125(3) Uani 1 1 d .
C43 C 0.22821(5) 0.60210(8) 0.58161(17) 0.0179(3) Uani 1 1 d .
H43A H 0.2100 0.5812 0.5164 0.027 Uiso 1 1 calc R
H43B H 0.2117 0.6211 0.6535 0.027 Uiso 1 1 calc R
H43C H 0.2471 0.5693 0.6186 0.027 Uiso 1 1 calc R
C44 C 0.31890(5) 0.84295(7) 0.44566(15) 0.0123(3) Uani 1 1 d .
C45 C 0.31647(5) 0.89226(8) 0.34794(16) 0.0165(3) Uani 1 1 d .
C46 C 0.34133(5) 0.94754(8) 0.36136(17) 0.0208(3) Uani 1 1 d .
H46 H 0.3399 0.9811 0.2960 0.025 Uiso 1 1 calc R
C47 C 0.36812(5) 0.95467(8) 0.46758(18) 0.0214(3) Uani 1 1 d .
H47 H 0.3849 0.9927 0.4749 0.026 Uiso 1 1 calc R
C48 C 0.37022(5) 0.90616(8) 0.56248(17) 0.0186(3) Uani 1 1 d .
H48 H 0.3885 0.9112 0.6356 0.022 Uiso 1 1 calc R
C49 C 0.34603(5) 0.84973(8) 0.55384(15) 0.0147(3) Uani 1 1 d .
C50 C 0.28628(5) 0.88961(8) 0.23300(17) 0.0211(3) Uani 1 1 d .
H50 H 0.2789 0.8426 0.2178 0.025 Uiso 1 1 calc R
C51 C 0.24680(6) 0.92642(12) 0.2689(2) 0.0337(5) Uani 1 1 d .
H51A H 0.2342 0.9062 0.3474 0.051 Uiso 1 1 calc R
H51B H 0.2275 0.9244 0.1940 0.051 Uiso 1 1 calc R
H51C H 0.2534 0.9723 0.2884 0.051 Uiso 1 1 calc R
C52 C 0.30353(6) 0.91682(9) 0.10281(18) 0.0252(4) Uani 1 1 d .
H52A H 0.3080 0.9641 0.1118 0.038 Uiso 1 1 calc R
H52B H 0.2839 0.9086 0.0306 0.038 Uiso 1 1 calc R
H52C H 0.3298 0.8952 0.0825 0.038 Uiso 1 1 calc R
C53 C 0.35142(5) 0.79780(8) 0.66094(16) 0.0164(3) Uani 1 1 d .
H53 H 0.3296 0.7636 0.6487 0.020 Uiso 1 1 calc R
C54 C 0.39369(5) 0.76497(9) 0.64748(18) 0.0217(3) Uani 1 1 d .
H54A H 0.3954 0.7427 0.5613 0.033 Uiso 1 1 calc R
H54B H 0.3973 0.7329 0.7193 0.033 Uiso 1 1 calc R
H54C H 0.4154 0.7983 0.6533 0.033 Uiso 1 1 calc R
C55 C 0.34738(6) 0.82630(9) 0.80121(18) 0.0252(3) Uani 1 1 d .
H55A H 0.3704 0.8563 0.8182 0.038 Uiso 1 1 calc R
H55B H 0.3479 0.7906 0.8666 0.038 Uiso 1 1 calc R
H55C H 0.3213 0.8502 0.8087 0.038 Uiso 1 1 calc R
C56 C 0.29762(5) 0.57278(7) 0.43435(16) 0.0143(3) Uani 1 1 d .
C57 C 0.28150(5) 0.52709(8) 0.34485(16) 0.0174(3) Uani 1 1 d .
C58 C 0.29496(6) 0.46189(8) 0.35391(19) 0.0230(3) Uani 1 1 d .
H58 H 0.2840 0.4302 0.2943 0.028 Uiso 1 1 calc R
C59 C 0.32369(6) 0.44255(8) 0.44704(18) 0.0228(3) Uani 1 1 d .
H59 H 0.3320 0.3980 0.4524 0.027 Uiso 1 1 calc R
C60 C 0.34017(5) 0.48848(8) 0.53236(18) 0.0204(3) Uani 1 1 d .
H60 H 0.3604 0.4753 0.5953 0.024 Uiso 1 1 calc R
C61 C 0.32780(5) 0.55407(8) 0.52845(16) 0.0154(3) Uani 1 1 d .
C62 C 0.24984(6) 0.54367(8) 0.23954(17) 0.0217(3) Uani 1 1 d .
H62 H 0.2429 0.5912 0.2483 0.026 Uiso 1 1 calc R
C63 C 0.26734(7) 0.53238(9) 0.09897(19) 0.0289(4) Uani 1 1 d .
H63A H 0.2909 0.5616 0.0844 0.043 Uiso 1 1 calc R
H63B H 0.2459 0.5417 0.0327 0.043 Uiso 1 1 calc R
H63C H 0.2763 0.4867 0.0903 0.043 Uiso 1 1 calc R
C64 C 0.20991(6) 0.50434(9) 0.2555(2) 0.0263(4) Uani 1 1 d .
H64A H 0.2158 0.4576 0.2435 0.039 Uiso 1 1 calc R
H64B H 0.1899 0.5186 0.1884 0.039 Uiso 1 1 calc R
H64C H 0.1986 0.5117 0.3446 0.039 Uiso 1 1 calc R
C65 C 0.34744(5) 0.60310(8) 0.62267(16) 0.0178(3) Uani 1 1 d .
H65 H 0.3461 0.6472 0.5795 0.021 Uiso 1 1 calc R
C66 C 0.39290(5) 0.58732(9) 0.6489(2) 0.0254(4) Uani 1 1 d .
H66A H 0.3949 0.5483 0.7053 0.038 Uiso 1 1 calc R
H66B H 0.4060 0.6245 0.6940 0.038 Uiso 1 1 calc R
H66C H 0.4069 0.5791 0.5641 0.038 Uiso 1 1 calc R
C67 C 0.32442(6) 0.60759(10) 0.75623(18) 0.0273(4) Uani 1 1 d .
H67A H 0.2967 0.6253 0.7413 0.041 Uiso 1 1 calc R
H67B H 0.3396 0.6365 0.8168 0.041 Uiso 1 1 calc R
H67C H 0.3223 0.5638 0.7957 0.041 Uiso 1 1 calc R
C68 C 0.37532(5) 0.74327(8) 0.27839(17) 0.0181(3) Uani 1 1 d .
H68 H 0.3875 0.7779 0.3280 0.022 Uiso 1 1 calc R
C69 C 0.35320(5) 0.75015(8) 0.15779(18) 0.0183(3) Uani 1 1 d .
H69 H 0.3474 0.7901 0.1129 0.022 Uiso 1 1 calc R
C70 C 0.34121(5) 0.68658(9) 0.11611(17) 0.0197(3) Uani 1 1 d .
H70 H 0.3264 0.6762 0.0372 0.024 Uiso 1 1 calc R
C71 C 0.35502(5) 0.64155(8) 0.21191(18) 0.0202(3) Uani 1 1 d .
H71 H 0.3508 0.5955 0.2098 0.024 Uiso 1 1 calc R
C72 C 0.37624(5) 0.67665(8) 0.31207(18) 0.0189(3) Uani 1 1 d .
H72 H 0.3889 0.6583 0.3888 0.023 Uiso 1 1 calc R
C73 C 0.24953(5) 0.71950(7) 0.20809(17) 0.0150(3) Uani 1 1 d .
H73A H 0.2297 0.6925 0.2591 0.018 Uiso 1 1 calc R
H73B H 0.2411 0.7657 0.2212 0.018 Uiso 1 1 calc R
C74 C 0.24146(5) 0.70417(9) 0.06075(16) 0.0191(3) Uani 1 1 d .
H74 H 0.2586 0.6653 0.0357 0.023 Uiso 1 1 calc R
C75 C 0.19584(6) 0.68683(12) 0.03554(19) 0.0315(4) Uani 1 1 d .
H75A H 0.1785 0.7245 0.0583 0.047 Uiso 1 1 calc R
H75B H 0.1881 0.6493 0.0909 0.047 Uiso 1 1 calc R
H75C H 0.1920 0.6757 -0.0586 0.047 Uiso 1 1 calc R
C76 C 0.25367(6) 0.76092(10) -0.02891(19) 0.0295(4) Uani 1 1 d .
H76A H 0.2370 0.7995 -0.0068 0.044 Uiso 1 1 calc R
H76B H 0.2490 0.7488 -0.1221 0.044 Uiso 1 1 calc R
H76C H 0.2829 0.7711 -0.0157 0.044 Uiso 1 1 calc R
N1 N 0.03440(4) 0.67939(6) 0.58374(13) 0.0128(2) Uani 1 1 d .
N2 N 0.04495(4) 0.82156(6) 0.56478(12) 0.0115(2) Uani 1 1 d .
N3 N 0.29394(4) 0.78390(6) 0.43562(13) 0.0112(2) Uani 1 1 d .
N4 N 0.28409(4) 0.64041(6) 0.43405(13) 0.0123(2) Uani 1 1 d .
Cr1 Cr 0.057980(7) 0.751575(11) 0.70181(2) 0.01174(5) Uani 1 1 d .
Cr2 Cr 0.306953(7) 0.709304(11) 0.30678(2) 0.01115(5) Uani 1 1 d .

loop_
_atom_site_aniso_label
_atom_site_aniso_U_11
_atom_site_aniso_U_22
_atom_site_aniso_U_33
_atom_site_aniso_U_23
_atom_site_aniso_U_13
_atom_site_aniso_U_12
C1 0.0209(8) 0.0136(7) 0.0229(8) -0.0016(6) -0.0099(7) -0.0020(6)
C2 0.0144(7) 0.0116(6) 0.0121(7) -0.0001(5) -0.0021(6) -0.0011(5)
C3 0.0125(7) 0.0132(7) 0.0136(7) 0.0014(5) -0.0036(6) -0.0004(5)
C4 0.0140(7) 0.0139(7) 0.0109(7) -0.0010(5) -0.0004(5) 0.0007(5)
C5 0.0223(8) 0.0135(7) 0.0205(8) 0.0029(6) -0.0064(6) 0.0006(6)
C6 0.0148(7) 0.0121(6) 0.0177(7) -0.0017(6) -0.0059(6) 0.0004(5)
C7 0.0175(7) 0.0139(6) 0.0188(7) 0.0010(6) -0.0060(6) -0.0008(5)
C8 0.0261(8) 0.0152(7) 0.0226(8) 0.0042(7) -0.0060(7) 0.0016(6)
C9 0.0312(9) 0.0138(7) 0.0289(9) -0.0009(7) -0.0080(8) 0.0080(6)
C10 0.0254(9) 0.0204(8) 0.0210(8) -0.0060(7) -0.0043(7) 0.0070(7)
C11 0.0201(8) 0.0161(7) 0.0143(7) -0.0021(6) -0.0038(6) 0.0008(6)
C12 0.0192(7) 0.0153(7) 0.0186(7) 0.0057(6) -0.0016(7) 0.0002(5)
C13 0.0369(10) 0.0204(8) 0.0200(8) 0.0062(7) -0.0021(8) 0.0043(7)
C14 0.0211(8) 0.0334(10) 0.0298(9) 0.0062(8) -0.0017(7) -0.0042(7)
C15 0.0250(8) 0.0192(8) 0.0169(8) -0.0014(6) 0.0024(7) 0.0054(6)
C16 0.0395(11) 0.0365(10) 0.0183(9) -0.0014(7) -0.0031(8) 0.0059(9)
C17 0.0283(9) 0.0272(9) 0.0291(9) -0.0033(8) 0.0060(8) 0.0010(7)
C18 0.0166(7) 0.0128(6) 0.0147(7) 0.0009(5) -0.0035(6) -0.0043(5)
C19 0.0210(8) 0.0162(7) 0.0168(7) -0.0011(6) 0.0000(6) -0.0036(6)
C20 0.0342(10) 0.0153(7) 0.0217(8) -0.0030(6) -0.0003(7) -0.0092(7)
C21 0.0358(10) 0.0207(8) 0.0255(9) -0.0005(7) 0.0033(8) -0.0138(7)
C22 0.0265(9) 0.0249(8) 0.0189(8) 0.0004(7) 0.0036(7) -0.0120(7)
C23 0.0206(8) 0.0170(7) 0.0119(7) 0.0001(6) -0.0010(6) -0.0053(6)
C24 0.0271(8) 0.0148(7) 0.0217(8) -0.0065(6) 0.0063(7) -0.0049(6)
C25 0.0382(11) 0.0266(9) 0.0186(8) -0.0048(7) 0.0027(7) 0.0036(8)
C26 0.0237(9) 0.0339(10) 0.0349(11) -0.0153(8) 0.0007(8) -0.0013(7)
C27 0.0234(8) 0.0200(8) 0.0173(7) -0.0018(6) 0.0041(7) -0.0064(6)
C28 0.0267(9) 0.0348(10) 0.0390(12) -0.0032(9) 0.0136(8) -0.0035(8)
C29 0.0407(11) 0.0428(11) 0.0179(9) -0.0089(8) -0.0010(8) -0.0082(9)
C30 0.0117(6) 0.0305(8) 0.0203(8) -0.0004(7) -0.0026(6) -0.0023(6)
C31 0.0153(7) 0.0228(8) 0.0262(9) -0.0032(7) -0.0087(7) 0.0041(6)
C32 0.0175(8) 0.0307(9) 0.0208(8) 0.0081(7) -0.0073(7) -0.0021(7)
C33 0.0186(8) 0.0371(10) 0.0144(8) -0.0062(7) -0.0072(6) 0.0022(7)
C34 0.0179(7) 0.0235(8) 0.0229(9) -0.0027(6) -0.0088(6) -0.0029(6)
C35 0.0150(7) 0.0162(6) 0.0129(6) 0.0000(6) -0.0004(6) 0.0002(5)
C36 0.0185(7) 0.0214(7) 0.0145(7) -0.0009(6) 0.0016(6) -0.0005(6)
C37 0.0277(9) 0.0363(10) 0.0209(8) -0.0050(8) 0.0050(7) 0.0072(8)
C38 0.0310(9) 0.0289(9) 0.0159(8) 0.0033(7) 0.0008(7) -0.0027(8)
C39 0.0183(7) 0.0128(7) 0.0159(7) -0.0030(6) 0.0031(6) 0.0022(6)
C40 0.0125(6) 0.0130(6) 0.0097(6) -0.0007(5) -0.0015(5) 0.0021(5)
C41 0.0116(7) 0.0139(7) 0.0137(7) -0.0010(6) 0.0011(6) 0.0017(5)
C42 0.0122(7) 0.0128(6) 0.0127(6) 0.0002(5) -0.0017(5) -0.0023(5)
C43 0.0202(8) 0.0148(7) 0.0189(7) 0.0015(6) 0.0040(6) -0.0040(6)
C44 0.0124(6) 0.0121(6) 0.0124(7) -0.0005(5) 0.0021(5) -0.0011(5)
C45 0.0197(7) 0.0147(7) 0.0151(7) -0.0007(6) 0.0002(6) -0.0034(6)
C46 0.0270(8) 0.0157(7) 0.0196(8) 0.0033(6) 0.0002(7) -0.0052(6)
C47 0.0210(8) 0.0182(7) 0.0250(8) -0.0001(7) 0.0012(7) -0.0074(6)
C48 0.0153(7) 0.0219(8) 0.0186(8) -0.0034(6) -0.0005(6) -0.0022(6)
C49 0.0137(7) 0.0164(7) 0.0140(7) -0.0010(6) 0.0019(6) 0.0003(6)
C50 0.0281(9) 0.0189(7) 0.0164(8) 0.0046(6) -0.0070(7) -0.0063(6)
C51 0.0224(9) 0.0555(13) 0.0231(9) 0.0149(9) -0.0034(7) -0.0023(9)
C52 0.0371(10) 0.0221(8) 0.0164(8) 0.0027(7) -0.0004(7) 0.0003(7)
C53 0.0171(7) 0.0182(7) 0.0139(7) 0.0029(6) -0.0036(6) -0.0023(6)
C54 0.0201(8) 0.0227(8) 0.0224(8) 0.0007(7) -0.0037(7) 0.0032(6)
C55 0.0283(9) 0.0336(9) 0.0135(7) 0.0004(7) -0.0007(7) -0.0020(7)
C56 0.0180(7) 0.0107(6) 0.0141(7) 0.0003(5) 0.0030(6) 0.0010(5)
C57 0.0224(8) 0.0132(7) 0.0167(7) -0.0026(6) 0.0014(6) 0.0005(6)
C58 0.0294(9) 0.0130(7) 0.0264(8) -0.0048(6) 0.0031(7) 0.0001(6)
C59 0.0282(9) 0.0127(7) 0.0275(9) 0.0004(6) 0.0058(7) 0.0049(6)
C60 0.0227(8) 0.0166(7) 0.0218(8) 0.0020(6) 0.0049(7) 0.0062(6)
C61 0.0160(7) 0.0151(7) 0.0151(7) -0.0003(6) 0.0042(6) 0.0038(6)
C62 0.0294(9) 0.0143(7) 0.0213(8) -0.0040(6) -0.0068(7) -0.0020(6)
C63 0.0425(11) 0.0242(9) 0.0201(8) -0.0037(7) -0.0032(8) -0.0071(8)
C64 0.0286(9) 0.0206(8) 0.0297(9) -0.0071(7) -0.0054(8) -0.0011(7)
C65 0.0218(8) 0.0144(7) 0.0170(7) -0.0008(6) -0.0033(6) 0.0033(6)
C66 0.0218(8) 0.0245(8) 0.0300(9) 0.0012(7) -0.0056(7) 0.0049(7)
C67 0.0309(9) 0.0346(10) 0.0165(8) -0.0055(7) -0.0010(7) 0.0078(8)
C68 0.0124(7) 0.0252(8) 0.0168(8) -0.0038(6) 0.0027(6) -0.0016(6)
C69 0.0172(7) 0.0221(8) 0.0155(7) 0.0025(6) 0.0060(6) 0.0003(6)
C70 0.0190(8) 0.0273(9) 0.0128(7) -0.0057(6) 0.0036(6) 0.0000(6)
C71 0.0199(7) 0.0188(7) 0.0220(8) -0.0043(7) 0.0083(7) 0.0031(6)
C72 0.0145(7) 0.0248(8) 0.0175(7) 0.0002(7) 0.0014(6) 0.0059(6)
C73 0.0159(7) 0.0174(7) 0.0116(6) -0.0002(6) -0.0017(6) -0.0014(5)
C74 0.0179(8) 0.0263(8) 0.0130(7) -0.0004(6) -0.0024(6) -0.0018(6)
C75 0.0232(9) 0.0509(12) 0.0205(9) -0.0055(8) -0.0060(7) -0.0065(8)
C76 0.0308(10) 0.0400(11) 0.0176(8) 0.0083(8) -0.0030(7) -0.0035(8)
N1 0.0147(6) 0.0111(5) 0.0125(6) -0.0001(5) -0.0019(5) 0.0001(5)
N2 0.0134(6) 0.0117(5) 0.0095(6) -0.0008(5) -0.0006(5) -0.0023(5)
N3 0.0130(6) 0.0105(5) 0.0100(5) 0.0000(4) -0.0004(5) -0.0008(4)
N4 0.0147(6) 0.0102(5) 0.0120(6) -0.0015(5) -0.0012(5) 0.0009(4)
Cr1 0.01204(10) 0.01298(10) 0.01021(10) -0.00017(9) -0.00237(10) -0.00056(8)
Cr2 0.01224(10) 0.01170(10) 0.00951(10) -0.00123(9) 0.00134(10) 0.00023(8)

loop_
_atom_type_symbol
_atom_type_description
_atom_type_scat_dispersion_real
_atom_type_scat_dispersion_imag
_atom_type_scat_source
C C 0.0033 0.0016 'International Tables Vol C Tables 4.2.6.8 and 6.1.1.4'
H H 0.0000 0.0000 'International Tables Vol C Tables 4.2.6.8 and 6.1.1.4'
N N 0.0061 0.0033 'International Tables Vol C Tables 4.2.6.8 and 6.1.1.4'
Cr Cr 0.3209 0.6236 'International Tables Vol C Tables 4.2.6.8 and 6.1.1.4'

loop_
_geom_angle_atom_site_label_1
_geom_angle_atom_site_label_2
_geom_angle_atom_site_label_3
_geom_angle
C2 C1 H1A 109.5
C2 C1 H1B 109.5
H1A C1 H1B 109.5
C2 C1 H1C 109.5
H1A C1 H1C 109.5
H1B C1 H1C 109.5
N1 C2 C3 123.58(14)
N1 C2 C1 121.34(13)
C3 C2 C1 115.05(14)
C4 C3 C2 128.44(15)
C4 C3 H3 115.8
C2 C3 H3 115.8
N2 C4 C3 123.92(14)
N2 C4 C5 120.60(14)
C3 C4 C5 115.48(14)
C4 C5 H5A 109.5
C4 C5 H5B 109.5
H5A C5 H5B 109.5
C4 C5 H5C 109.5
H5A C5 H5C 109.5
H5B C5 H5C 109.5
C11 C6 C7 120.43(14)
C11 C6 N1 119.68(14)
C7 C6 N1 119.82(14)
C8 C7 C6 118.32(16)
C8 C7 C12 120.32(15)
C6 C7 C12 121.34(13)
C9 C8 C7 121.58(16)
C9 C8 H8 119.2
C7 C8 H8 119.2
C10 C9 C8 119.78(15)
C10 C9 H9 120.1
C8 C9 H9 120.1
C9 C10 C11 121.07(17)
C9 C10 H10 119.5
C11 C10 H10 119.5
C10 C11 C6 118.80(15)
C10 C11 C15 118.27(15)
C6 C11 C15 122.91(14)
C7 C12 C14 111.56(15)
C7 C12 C13 114.16(13)
C14 C12 C13 109.42(14)
C7 C12 H12 107.1
C14 C12 H12 107.1
C13 C12 H12 107.1
C12 C13 H13A 109.5
C12 C13 H13B 109.5
H13A C13 H13B 109.5
C12 C13 H13C 109.5
H13A C13 H13C 109.5
H13B C13 H13C 109.5
C12 C14 H14A 109.5
C12 C14 H14B 109.5
H14A C14 H14B 109.5
C12 C14 H14C 109.5
H14A C14 H14C 109.5
H14B C14 H14C 109.5
C11 C15 C17 110.93(15)
C11 C15 C16 112.04(14)
C17 C15 C16 109.14(15)
C11 C15 H15 108.2
C17 C15 H15 108.2
C16 C15 H15 108.2
C15 C16 H16A 109.5
C15 C16 H16B 109.5
H16A C16 H16B 109.5
C15 C16 H16C 109.5
H16A C16 H16C 109.5
H16B C16 H16C 109.5
C15 C17 H17A 109.5
C15 C17 H17B 109.5
H17A C17 H17B 109.5
C15 C17 H17C 109.5
H17A C17 H17C 109.5
H17B C17 H17C 109.5
C19 C18 C23 120.69(14)
C19 C18 N2 120.98(14)
C23 C18 N2 118.33(14)
C20 C19 C18 118.66(15)
C20 C19 C24 118.25(15)
C18 C19 C24 123.08(14)
C21 C20 C19 121.27(16)
C21 C20 H20 119.4
C19 C20 H20 119.4
C22 C21 C20 119.31(16)
C22 C21 H21 120.3
C20 C21 H21 120.3
C21 C22 C23 121.69(16)
C21 C22 H22 119.2
C23 C22 H22 119.2
C22 C23 C18 118.21(15)
C22 C23 C27 119.99(15)
C18 C23 C27 121.79(14)
C19 C24 C25 111.59(15)
C19 C24 C26 111.45(16)
C25 C24 C26 109.63(15)
C19 C24 H24 108.0
C25 C24 H24 108.0
C26 C24 H24 108.0
C24 C25 H25A 109.5
C24 C25 H25B 109.5
H25A C25 H25B 109.5
C24 C25 H25C 109.5
H25A C25 H25C 109.5
H25B C25 H25C 109.5
C24 C26 H26A 109.5
C24 C26 H26B 109.5
H26A C26 H26B 109.5
C24 C26 H26C 109.5
H26A C26 H26C 109.5
H26B C26 H26C 109.5
C23 C27 C29 112.94(16)
C23 C27 C28 112.00(14)
C29 C27 C28 108.95(16)
C23 C27 H27 107.6
C29 C27 H27 107.6
C28 C27 H27 107.6
C27 C28 H28A 109.5
C27 C28 H28B 109.5
H28A C28 H28B 109.5
C27 C28 H28C 109.5
H28A C28 H28C 109.5
H28B C28 H28C 109.5
C27 C29 H29A 109.5
C27 C29 H29B 109.5
H29A C29 H29B 109.5
C27 C29 H29C 109.5
H29A C29 H29C 109.5
H29B C29 H29C 109.5
C31 C30 C34 107.97(16)
C31 C30 Cr1 72.42(9)
C34 C30 Cr1 70.28(9)
C31 C30 H30 126.0
C34 C30 H30 126.0
Cr1 C30 H30 122.9
C30 C31 C32 108.32(16)
C30 C31 Cr1 72.69(9)
C32 C31 Cr1 69.88(9)
C30 C31 H31 125.8
C32 C31 H31 125.8
Cr1 C31 H31 123.2
C31 C32 C33 107.56(16)
C31 C32 Cr1 74.57(10)
C33 C32 Cr1 71.22(10)
C31 C32 H32 126.2
C33 C32 H32 126.2
Cr1 C32 H32 119.8
C34 C33 C32 107.86(16)
C34 C33 Cr1 73.10(10)
C32 C33 Cr1 72.34(10)
C34 C33 H33 126.1
C32 C33 H33 126.1
Cr1 C33 H33 120.3
C33 C34 C30 108.27(16)
C33 C34 Cr1 71.01(10)
C30 C34 Cr1 74.29(9)
C33 C34 H34 125.9
C30 C34 H34 125.9
Cr1 C34 H34 120.6
C36 C35 Cr1 126.15(11)
C36 C35 H35A 105.8
Cr1 C35 H35A 105.8
C36 C35 H35B 105.8
Cr1 C35 H35B 105.8
H35A C35 H35B 106.2
C38 C36 C37 109.01(15)
C38 C36 C35 111.83(14)
C37 C36 C35 111.29(14)
C38 C36 H36 108.2
C37 C36 H36 108.2
C35 C36 H36 108.2
C36 C37 H37A 109.5
C36 C37 H37B 109.5
H37A C37 H37B 109.5
C36 C37 H37C 109.5
H37A C37 H37C 109.5
H37B C37 H37C 109.5
C36 C38 H38A 109.5
C36 C38 H38B 109.5
H38A C38 H38B 109.5
C36 C38 H38C 109.5
H38A C38 H38C 109.5
H38B C38 H38C 109.5
C40 C39 H39A 109.5
C40 C39 H39B 109.5
H39A C39 H39B 109.5
C40 C39 H39C 109.5
H39A C39 H39C 109.5
H39B C39 H39C 109.5
N3 C40 C41 124.63(14)
N3 C40 C39 120.52(13)
C41 C40 C39 114.78(13)
C42 C41 C40 128.32(15)
C42 C41 H41 115.8
C40 C41 H41 115.8
N4 C42 C41 123.88(14)
N4 C42 C43 120.30(13)
C41 C42 C43 115.82(14)
C42 C43 H43A 109.5
C42 C43 H43B 109.5
H43A C43 H43B 109.5
C42 C43 H43C 109.5
H43A C43 H43C 109.5
H43B C43 H43C 109.5
C49 C44 C45 120.27(14)
C49 C44 N3 118.92(13)
C45 C44 N3 120.81(14)
C46 C45 C44 118.59(15)
C46 C45 C50 118.48(15)
C44 C45 C50 122.84(14)
C47 C46 C45 121.56(16)
C47 C46 H46 119.2
C45 C46 H46 119.2
C48 C47 C46 119.32(15)
C48 C47 H47 120.3
C46 C47 H47 120.3
C47 C48 C49 121.50(16)
C47 C48 H48 119.3
C49 C48 H48 119.3
C48 C49 C44 118.76(14)
C48 C49 C53 117.79(14)
C44 C49 C53 123.42(14)
C45 C50 C52 113.77(14)
C45 C50 C51 110.14(15)
C52 C50 C51 109.31(15)
C45 C50 H50 107.8
C52 C50 H50 107.8
C51 C50 H50 107.8
C50 C51 H51A 109.5
C50 C51 H51B 109.5
H51A C51 H51B 109.5
C50 C51 H51C 109.5
H51A C51 H51C 109.5
H51B C51 H51C 109.5
C50 C52 H52A 109.5
C50 C52 H52B 109.5
H52A C52 H52B 109.5
C50 C52 H52C 109.5
H52A C52 H52C 109.5
H52B C52 H52C 109.5
C49 C53 C55 112.16(13)
C49 C53 C54 110.19(14)
C55 C53 C54 108.91(14)
C49 C53 H53 108.5
C55 C53 H53 108.5
C54 C53 H53 108.5
C53 C54 H54A 109.5
C53 C54 H54B 109.5
H54A C54 H54B 109.5
C53 C54 H54C 109.5
H54A C54 H54C 109.5
H54B C54 H54C 109.5
C53 C55 H55A 109.5
C53 C55 H55B 109.5
H55A C55 H55B 109.5
C53 C55 H55C 109.5
H55A C55 H55C 109.5
H55B C55 H55C 109.5
C57 C56 C61 120.64(14)
C57 C56 N4 121.41(14)
C61 C56 N4 117.95(14)
C56 C57 C58 118.32(16)
C56 C57 C62 123.72(14)
C58 C57 C62 117.95(15)
C59 C58 C57 121.73(16)
C59 C58 H58 119.1
C57 C58 H58 119.1
C58 C59 C60 119.34(15)
C58 C59 H59 120.3
C60 C59 H59 120.3
C59 C60 C61 121.48(16)
C59 C60 H60 119.3
C61 C60 H60 119.3
C60 C61 C56 118.44(15)
C60 C61 C65 119.53(15)
C56 C61 C65 122.02(14)
C57 C62 C64 112.57(15)
C57 C62 C63 110.97(15)
C64 C62 C63 109.21(14)
C57 C62 H62 108.0
C64 C62 H62 108.0
C63 C62 H62 108.0
C62 C63 H63A 109.5
C62 C63 H63B 109.5
H63A C63 H63B 109.5
C62 C63 H63C 109.5
H63A C63 H63C 109.5
H63B C63 H63C 109.5
C62 C64 H64A 109.5
C62 C64 H64B 109.5
H64A C64 H64B 109.5
C62 C64 H64C 109.5
H64A C64 H64C 109.5
H64B C64 H64C 109.5
C61 C65 C66 111.90(14)
C61 C65 C67 112.30(14)
C66 C65 C67 109.26(14)
C61 C65 H65 107.7
C66 C65 H65 107.7
C67 C65 H65 107.7
C65 C66 H66A 109.5
C65 C66 H66B 109.5
H66A C66 H66B 109.5
C65 C66 H66C 109.5
H66A C66 H66C 109.5
H66B C66 H66C 109.5
C65 C67 H67A 109.5
C65 C67 H67B 109.5
H67A C67 H67B 109.5
C65 C67 H67C 109.5
H67A C67 H67C 109.5
H67B C67 H67C 109.5
C72 C68 C69 108.29(15)
C72 C68 Cr2 72.75(9)
C69 C68 Cr2 69.71(9)
C72 C68 H68 125.9
C69 C68 H68 125.9
Cr2 C68 H68 123.3
C68 C69 C70 107.54(15)
C68 C69 Cr2 74.63(10)
C70 C69 Cr2 71.25(9)
C68 C69 H69 126.2
C70 C69 H69 126.2
Cr2 C69 H69 119.7
C71 C70 C69 107.98(15)
C71 C70 Cr2 73.16(9)
C69 C70 Cr2 72.36(9)
C71 C70 H70 126.0
C69 C70 H70 126.0
Cr2 C70 H70 120.3
C70 C71 C72 108.17(15)
C70 C71 Cr2 70.94(9)
C72 C71 Cr2 74.32(9)
C70 C71 H71 125.9
C72 C71 H71 125.9
Cr2 C71 H71 120.6
C68 C72 C71 108.00(15)
C68 C72 Cr2 72.46(9)
C71 C72 Cr2 70.19(9)
C68 C72 H72 126.0
C71 C72 H72 126.0
Cr2 C72 H72 123.0
C74 C73 Cr2 125.49(11)
C74 C73 H73A 105.9
Cr2 C73 H73A 105.9
C74 C73 H73B 105.9
Cr2 C73 H73B 105.9
H73A C73 H73B 106.3
C76 C74 C73 111.83(14)
C76 C74 C75 109.11(15)
C73 C74 C75 111.63(14)
C76 C74 H74 108.0
C73 C74 H74 108.0
C75 C74 H74 108.0
C74 C75 H75A 109.5
C74 C75 H75B 109.5
H75A C75 H75B 109.5
C74 C75 H75C 109.5
H75A C75 H75C 109.5
H75B C75 H75C 109.5
C74 C76 H76A 109.5
C74 C76 H76B 109.5
H76A C76 H76B 109.5
C74 C76 H76C 109.5
H76A C76 H76C 109.5
H76B C76 H76C 109.5
C2 N1 C6 117.79(13)
C2 N1 Cr1 120.29(10)
C6 N1 Cr1 121.89(10)
C4 N2 C18 116.62(13)
C4 N2 Cr1 119.71(10)
C18 N2 Cr1 123.49(10)
C40 N3 C44 117.28(12)
C40 N3 Cr2 119.58(10)
C44 N3 Cr2 123.10(10)
C42 N4 C56 116.84(13)
C42 N4 Cr2 119.71(10)
C56 N4 Cr2 123.21(10)
N2 Cr1 N1 92.03(5)
N2 Cr1 C35 92.40(6)
N1 Cr1 C35 93.08(6)
N2 Cr1 C33 123.02(6)
N1 Cr1 C33 143.91(6)
C35 Cr1 C33 93.65(7)
N2 Cr1 C32 154.00(6)
N1 Cr1 C32 107.62(6)
C35 Cr1 C32 103.08(7)
C33 Cr1 C32 36.44(7)
N2 Cr1 C34 94.34(6)
N1 Cr1 C34 147.19(6)
C35 Cr1 C34 118.72(6)
C33 Cr1 C34 35.89(7)
C32 Cr1 C34 59.94(6)
N2 Cr1 C31 129.55(6)
N1 Cr1 C31 92.80(6)
C35 Cr1 C31 137.33(7)
C33 Cr1 C31 59.47(7)
C32 Cr1 C31 35.55(7)
C34 Cr1 C31 58.90(6)
N2 Cr1 C30 98.16(6)
N1 Cr1 C30 111.77(6)
C35 Cr1 C30 152.46(7)
C33 Cr1 C30 59.33(7)
C32 Cr1 C30 59.16(7)
C34 Cr1 C30 35.43(6)
C31 Cr1 C30 34.90(6)
N4 Cr2 N3 92.35(5)
N4 Cr2 C73 92.37(6)
N3 Cr2 C73 92.39(6)
N4 Cr2 C70 124.62(6)
N3 Cr2 C70 142.27(6)
C73 Cr2 C70 93.19(6)
N4 Cr2 C69 154.66(6)
N3 Cr2 C69 106.26(6)
C73 Cr2 C69 103.61(6)
C70 Cr2 C69 36.38(6)
N4 Cr2 C71 95.31(6)
N3 Cr2 C71 148.64(6)
C73 Cr2 C71 117.54(6)
C70 Cr2 C71 35.90(6)
C69 Cr2 C71 59.94(6)
N4 Cr2 C68 128.68(6)
N3 Cr2 C68 93.00(6)
C73 Cr2 C68 138.26(6)
C70 Cr2 C68 59.49(6)
C69 Cr2 C68 35.66(6)
C71 Cr2 C68 58.89(6)
N4 Cr2 C72 97.97(6)
N3 Cr2 C72 113.29(6)
C73 Cr2 C72 151.70(6)
C70 Cr2 C72 59.35(6)
C69 Cr2 C72 59.17(6)
C71 Cr2 C72 35.49(6)
C68 Cr2 C72 34.79(6)

loop_
_geom_bond_atom_site_label_1
_geom_bond_atom_site_label_2
_geom_bond_distance
C1 C2 1.512(2)
C1 H1A 0.9800
C1 H1B 0.9800
C1 H1C 0.9800
C2 N1 1.334(2)
C2 C3 1.399(2)
C3 C4 1.399(2)
C3 H3 0.9500
C4 N2 1.3322(19)
C4 C5 1.507(2)
C5 H5A 0.9800
C5 H5B 0.9800
C5 H5C 0.9800
C6 C11 1.404(2)
C6 C7 1.413(2)
C6 N1 1.4465(19)
C7 C8 1.395(2)
C7 C12 1.510(2)
C8 C9 1.380(3)
C8 H8 0.9500
C9 C10 1.378(3)
C9 H9 0.9500
C10 C11 1.402(2)
C10 H10 0.9500
C11 C15 1.515(2)
C12 C14 1.526(2)
C12 C13 1.529(2)
C12 H12 1.0000
C13 H13A 0.9800
C13 H13B 0.9800
C13 H13C 0.9800
C14 H14A 0.9800
C14 H14B 0.9800
C14 H14C 0.9800
C15 C17 1.533(3)
C15 C16 1.534(2)
C15 H15 1.0000
C16 H16A 0.9800
C16 H16B 0.9800
C16 H16C 0.9800
C17 H17A 0.9800
C17 H17B 0.9800
C17 H17C 0.9800
C18 C19 1.400(2)
C18 C23 1.407(2)
C18 N2 1.4488(19)
C19 C20 1.397(2)
C19 C24 1.516(2)
C20 C21 1.384(3)
C20 H20 0.9500
C21 C22 1.378(3)
C21 H21 0.9500
C22 C23 1.397(2)
C22 H22 0.9500
C23 C27 1.515(2)
C24 C25 1.533(3)
C24 C26 1.534(3)
C24 H24 1.0000
C25 H25A 0.9800
C25 H25B 0.9800
C25 H25C 0.9800
C26 H26A 0.9800
C26 H26B 0.9800
C26 H26C 0.9800
C27 C29 1.523(3)
C27 C28 1.535(3)
C27 H27 1.0000
C28 H28A 0.9800
C28 H28B 0.9800
C28 H28C 0.9800
C29 H29A 0.9800
C29 H29B 0.9800
C29 H29C 0.9800
C30 C31 1.400(2)
C30 C34 1.407(2)
C30 Cr1 2.3364(15)
C30 H30 0.9500
C31 C32 1.407(3)
C31 Cr1 2.3330(16)
C31 H31 0.9500
C32 C33 1.417(3)
C32 Cr1 2.2724(17)
C32 H32 0.9500
C33 C34 1.400(3)
C33 Cr1 2.2579(17)
C33 H33 0.9500
C34 Cr1 2.2847(16)
C34 H34 0.9500
C35 C36 1.540(2)
C35 Cr1 2.1269(15)
C35 H35A 0.9900
C35 H35B 0.9900
C36 C38 1.524(2)
C36 C37 1.532(2)
C36 H36 1.0000
C37 H37A 0.9800
C37 H37B 0.9800
C37 H37C 0.9800
C38 H38A 0.9800
C38 H38B 0.9800
C38 H38C 0.9800
C39 C40 1.513(2)
C39 H39A 0.9800
C39 H39B 0.9800
C39 H39C 0.9800
C40 N3 1.328(2)
C40 C41 1.404(2)
C41 C42 1.399(2)
C41 H41 0.9500
C42 N4 1.332(2)
C42 C43 1.512(2)
C43 H43A 0.9800
C43 H43B 0.9800
C43 H43C 0.9800
C44 C49 1.405(2)
C44 C45 1.408(2)
C44 N3 1.4547(19)
C45 C46 1.393(2)
C45 C50 1.515(2)
C46 C47 1.383(2)
C46 H46 0.9500
C47 C48 1.376(2)
C47 H47 0.9500
C48 C49 1.396(2)
C48 H48 0.9500
C49 C53 1.520(2)
C50 C52 1.527(2)
C50 C51 1.527(3)
C50 H50 1.0000
C51 H51A 0.9800
C51 H51B 0.9800
C51 H51C 0.9800
C52 H52A 0.9800
C52 H52B 0.9800
C52 H52C 0.9800
C53 C55 1.530(2)
C53 C54 1.532(2)
C53 H53 1.0000
C54 H54A 0.9800
C54 H54B 0.9800
C54 H54C 0.9800
C55 H55A 0.9800
C55 H55B 0.9800
C55 H55C 0.9800
C56 C57 1.396(2)
C56 C61 1.413(2)
C56 N4 1.4478(19)
C57 C58 1.403(2)
C57 C62 1.512(2)
C58 C59 1.378(3)
C58 H58 0.9500
C59 C60 1.378(2)
C59 H59 0.9500
C60 C61 1.397(2)
C60 H60 0.9500
C61 C65 1.517(2)
C62 C64 1.532(2)
C62 C63 1.539(3)
C62 H62 1.0000
C63 H63A 0.9800
C63 H63B 0.9800
C63 H63C 0.9800
C64 H64A 0.9800
C64 H64B 0.9800
C64 H64C 0.9800
C65 C66 1.532(2)
C65 C67 1.538(2)
C65 H65 1.0000
C66 H66A 0.9800
C66 H66B 0.9800
C66 H66C 0.9800
C67 H67A 0.9800
C67 H67B 0.9800
C67 H67C 0.9800
C68 C72 1.401(2)
C68 C69 1.415(2)
C68 Cr2 2.3404(16)
C68 H68 0.9500
C69 C70 1.417(2)
C69 Cr2 2.2765(17)
C69 H69 0.9500
C70 C71 1.404(2)
C70 Cr2 2.2621(16)
C70 H70 0.9500
C71 C72 1.414(2)
C71 Cr2 2.2907(15)
C71 H71 0.9500
C72 Cr2 2.3442(15)
C72 H72 0.9500
C73 C74 1.535(2)
C73 Cr2 2.1199(15)
C73 H73A 0.9900
C73 H73B 0.9900
C74 C76 1.519(3)
C74 C75 1.542(2)
C74 H74 1.0000
C75 H75A 0.9800
C75 H75B 0.9800
C75 H75C 0.9800
C76 H76A 0.9800
C76 H76B 0.9800
C76 H76C 0.9800
N1 Cr1 2.0394(13)
N2 Cr1 2.0275(13)
N3 Cr2 2.0415(13)
N4 Cr2 2.0393(13)

loop_
_geom_torsion_atom_site_label_1
_geom_torsion_atom_site_label_2
_geom_torsion_atom_site_label_3
_geom_torsion_atom_site_label_4
_geom_torsion
N1 C2 C3 C4 17.5(3)
C1 C2 C3 C4 -160.47(16)
C2 C3 C4 N2 -13.9(3)
C2 C3 C4 C5 165.69(16)
C11 C6 C7 C8 -0.9(2)
N1 C6 C7 C8 -178.07(14)
C11 C6 C7 C12 -179.51(15)
N1 C6 C7 C12 3.3(2)
C6 C7 C8 C9 0.4(2)
C12 C7 C8 C9 179.02(16)
C7 C8 C9 C10 0.0(3)
C8 C9 C10 C11 0.1(3)
C9 C10 C11 C6 -0.6(3)
C9 C10 C11 C15 177.86(16)
C7 C6 C11 C10 1.0(2)
N1 C6 C11 C10 178.18(14)
C7 C6 C11 C15 -177.41(15)
N1 C6 C11 C15 -0.2(2)
C8 C7 C12 C14 -97.16(18)
C6 C7 C12 C14 81.43(18)
C8 C7 C12 C13 27.5(2)
C6 C7 C12 C13 -153.88(15)
C10 C11 C15 C17 -63.3(2)
C6 C11 C15 C17 115.06(18)
C10 C11 C15 C16 58.9(2)
C6 C11 C15 C16 -122.68(18)
C23 C18 C19 C20 4.5(2)
N2 C18 C19 C20 -174.98(15)
C23 C18 C19 C24 -175.70(16)
N2 C18 C19 C24 4.8(2)
C18 C19 C20 C21 -1.6(3)
C24 C19 C20 C21 178.58(18)
C19 C20 C21 C22 -1.6(3)
C20 C21 C22 C23 1.9(3)
C21 C22 C23 C18 0.9(3)
C21 C22 C23 C27 -178.91(17)
C19 C18 C23 C22 -4.2(2)
N2 C18 C23 C22 175.32(15)
C19 C18 C23 C27 175.68(15)
N2 C18 C23 C27 -4.8(2)
C20 C19 C24 C25 -55.9(2)
C18 C19 C24 C25 124.26(17)
C20 C19 C24 C26 67.0(2)
C18 C19 C24 C26 -112.81(18)
C22 C23 C27 C29 -87.2(2)
C18 C23 C27 C29 92.93(19)
C22 C23 C27 C28 36.2(2)
C18 C23 C27 C28 -143.61(17)
C34 C30 C31 C32 0.52(18)
Cr1 C30 C31 C32 -61.13(11)
C34 C30 C31 Cr1 61.64(11)
C30 C31 C32 C33 -1.13(18)
Cr1 C31 C32 C33 -64.05(11)
C30 C31 C32 Cr1 62.92(11)
C31 C32 C33 C34 1.32(19)
Cr1 C32 C33 C34 -64.96(12)
C31 C32 C33 Cr1 66.28(12)
C32 C33 C34 C30 -1.01(19)
Cr1 C33 C34 C30 -65.47(11)
C32 C33 C34 Cr1 64.46(12)
C31 C30 C34 C33 0.31(18)
Cr1 C30 C34 C33 63.33(12)
C31 C30 C34 Cr1 -63.02(11)
Cr1 C35 C36 C38 -81.12(17)
Cr1 C35 C36 C37 156.70(12)
N3 C40 C41 C42 16.2(3)
C39 C40 C41 C42 -160.89(16)
C40 C41 C42 N4 -13.5(3)
C40 C41 C42 C43 165.85(16)
C49 C44 C45 C46 -0.2(2)
N3 C44 C45 C46 -179.31(15)
C49 C44 C45 C50 -176.66(15)
N3 C44 C45 C50 4.2(2)
C44 C45 C46 C47 0.1(3)
C50 C45 C46 C47 176.77(16)
C45 C46 C47 C48 -0.2(3)
C46 C47 C48 C49 0.2(3)
C47 C48 C49 C44 -0.3(2)
C47 C48 C49 C53 178.10(15)
C45 C44 C49 C48 0.3(2)
N3 C44 C49 C48 179.40(14)
C45 C44 C49 C53 -178.02(15)
N3 C44 C49 C53 1.1(2)
C46 C45 C50 C52 40.1(2)
C44 C45 C50 C52 -143.47(16)
C46 C45 C50 C51 -83.1(2)
C44 C45 C50 C51 93.41(19)
C48 C49 C53 C55 52.5(2)
C44 C49 C53 C55 -129.18(16)
C48 C49 C53 C54 -68.99(18)
C44 C49 C53 C54 109.32(17)
C61 C56 C57 C58 2.2(2)
N4 C56 C57 C58 -177.78(15)
C61 C56 C57 C62 -178.67(15)
N4 C56 C57 C62 1.4(2)
C56 C57 C58 C59 -0.7(3)
C62 C57 C58 C59 -179.93(17)
C57 C58 C59 C60 -1.0(3)
C58 C59 C60 C61 1.3(3)
C59 C60 C61 C56 0.1(2)
C59 C60 C61 C65 -178.83(16)
C57 C56 C61 C60 -1.9(2)
N4 C56 C61 C60 178.08(14)
C57 C56 C61 C65 177.02(15)
N4 C56 C61 C65 -3.0(2)
C56 C57 C62 C64 -120.16(18)
C58 C57 C62 C64 59.0(2)
C56 C57 C62 C63 117.09(18)
C58 C57 C62 C63 -63.7(2)
C60 C61 C65 C66 34.4(2)
C56 C61 C65 C66 -144.51(16)
C60 C61 C65 C67 -88.92(18)
C56 C61 C65 C67 92.19(18)
C72 C68 C69 C70 -1.20(18)
Cr2 C68 C69 C70 -64.12(11)
C72 C68 C69 Cr2 62.93(11)
C68 C69 C70 C71 1.38(18)
Cr2 C69 C70 C71 -64.99(11)
C68 C69 C70 Cr2 66.37(11)
C69 C70 C71 C72 -1.05(18)
Cr2 C70 C71 C72 -65.52(11)
C69 C70 C71 Cr2 64.47(11)
C69 C68 C72 C71 0.56(18)
Cr2 C68 C72 C71 61.54(11)
C69 C68 C72 Cr2 -60.99(11)
C70 C71 C72 C68 0.31(18)
Cr2 C71 C72 C68 -63.00(11)
C70 C71 C72 Cr2 63.31(11)
Cr2 C73 C74 C76 -82.94(17)
Cr2 C73 C74 C75 154.49(13)
C3 C2 N1 C6 -166.49(15)
C1 C2 N1 C6 11.3(2)
C3 C2 N1 Cr1 11.6(2)
C1 C2 N1 Cr1 -170.59(12)
C11 C6 N1 C2 75.82(19)
C7 C6 N1 C2 -106.98(17)
C11 C6 N1 Cr1 -102.24(15)
C7 C6 N1 Cr1 74.96(17)
C3 C4 N2 C18 166.88(15)
C5 C4 N2 C18 -12.7(2)
C3 C4 N2 Cr1 -17.8(2)
C5 C4 N2 Cr1 162.60(11)
C19 C18 N2 C4 94.16(18)
C23 C18 N2 C4 -85.32(18)
C19 C18 N2 Cr1 -80.98(17)
C23 C18 N2 Cr1 99.54(15)
C41 C40 N3 C44 -165.23(14)
C39 C40 N3 C44 11.7(2)
C41 C40 N3 Cr2 12.4(2)
C39 C40 N3 Cr2 -170.65(11)
C49 C44 N3 C40 74.16(18)
C45 C44 N3 C40 -106.71(17)
C49 C44 N3 Cr2 -103.41(14)
C45 C44 N3 Cr2 75.72(17)
C41 C42 N4 C56 168.51(15)
C43 C42 N4 C56 -10.8(2)
C41 C42 N4 Cr2 -16.9(2)
C43 C42 N4 Cr2 163.73(11)
C57 C56 N4 C42 91.84(19)
C61 C56 N4 C42 -88.11(18)
C57 C56 N4 Cr2 -82.52(17)
C61 C56 N4 Cr2 97.52(15)
C4 N2 Cr1 N1 32.91(12)
C18 N2 Cr1 N1 -152.09(12)
C4 N2 Cr1 C35 -60.25(12)
C18 N2 Cr1 C35 114.74(12)
C4 N2 Cr1 C33 -156.18(11)
C18 N2 Cr1 C33 18.82(15)
C4 N2 Cr1 C32 172.70(14)
C18 N2 Cr1 C32 -12.3(2)
C4 N2 Cr1 C34 -179.30(12)
C18 N2 Cr1 C34 -4.30(13)
C4 N2 Cr1 C31 128.24(12)
C18 N2 Cr1 C31 -56.77(14)
C4 N2 Cr1 C30 145.25(12)
C18 N2 Cr1 C30 -39.75(13)
C2 N1 Cr1 N2 -30.05(13)
C6 N1 Cr1 N2 147.96(12)
C2 N1 Cr1 C35 62.46(13)
C6 N1 Cr1 C35 -119.53(12)
C2 N1 Cr1 C33 162.94(12)
C6 N1 Cr1 C33 -19.05(18)
C2 N1 Cr1 C32 167.22(12)
C6 N1 Cr1 C32 -14.77(14)
C2 N1 Cr1 C34 -131.28(13)
C6 N1 Cr1 C34 46.73(17)
C2 N1 Cr1 C31 -159.82(13)
C6 N1 Cr1 C31 18.19(13)
C2 N1 Cr1 C30 -129.67(12)
C6 N1 Cr1 C30 48.34(13)
C36 C35 Cr1 N2 -118.90(13)
C36 C35 Cr1 N1 148.94(13)
C36 C35 Cr1 C33 4.42(14)
C36 C35 Cr1 C32 40.05(14)
C36 C35 Cr1 C34 -22.62(16)
C36 C35 Cr1 C31 51.44(17)
C36 C35 Cr1 C30 -6.1(2)
C34 C33 Cr1 N2 -41.90(13)
C32 C33 Cr1 N2 -157.57(10)
C34 C33 Cr1 N1 122.55(12)
C32 C33 Cr1 N1 6.88(16)
C34 C33 Cr1 C35 -137.15(11)
C32 C33 Cr1 C35 107.18(11)
C34 C33 Cr1 C32 115.67(15)
C32 C33 Cr1 C34 -115.67(15)
C34 C33 Cr1 C31 77.99(11)
C32 C33 Cr1 C31 -37.68(11)
C34 C33 Cr1 C30 37.22(10)
C32 C33 Cr1 C30 -78.45(11)
C31 C32 Cr1 N2 -68.25(18)
C33 C32 Cr1 N2 46.9(2)
C31 C32 Cr1 N1 69.14(11)
C33 C32 Cr1 N1 -175.75(10)
C31 C32 Cr1 C35 166.70(10)
C33 C32 Cr1 C35 -78.19(11)
C31 C32 Cr1 C33 -115.11(15)
C31 C32 Cr1 C34 -77.48(11)
C33 C32 Cr1 C34 37.63(10)
C33 C32 Cr1 C31 115.11(15)
C31 C32 Cr1 C30 -36.15(10)
C33 C32 Cr1 C30 78.96(11)
C33 C34 Cr1 N2 145.84(11)
C30 C34 Cr1 N2 -97.98(11)
C33 C34 Cr1 N1 -113.61(13)
C30 C34 Cr1 N1 2.57(17)
C33 C34 Cr1 C35 50.71(13)
C30 C34 Cr1 C35 166.89(10)
C30 C34 Cr1 C33 116.18(16)
C33 C34 Cr1 C32 -38.21(11)
C30 C34 Cr1 C32 77.97(12)
C33 C34 Cr1 C31 -79.73(12)
C30 C34 Cr1 C31 36.45(10)
C33 C34 Cr1 C30 -116.18(16)
C30 C31 Cr1 N2 30.42(13)
C32 C31 Cr1 N2 148.12(10)
C30 C31 Cr1 N1 125.38(11)
C32 C31 Cr1 N1 -116.92(11)
C30 C31 Cr1 C35 -137.01(11)
C32 C31 Cr1 C35 -19.31(15)
C30 C31 Cr1 C33 -79.07(12)
C32 C31 Cr1 C33 38.64(11)
C30 C31 Cr1 C32 -117.70(16)
C30 C31 Cr1 C34 -37.02(11)
C32 C31 Cr1 C34 80.69(11)
C32 C31 Cr1 C30 117.70(16)
C31 C30 Cr1 N2 -156.77(11)
C34 C30 Cr1 N2 86.00(11)
C31 C30 Cr1 N1 -61.28(12)
C34 C30 Cr1 N1 -178.50(10)
C31 C30 Cr1 C35 91.74(16)
C34 C30 Cr1 C35 -25.49(19)
C31 C30 Cr1 C33 79.51(12)
C34 C30 Cr1 C33 -37.71(11)
C31 C30 Cr1 C32 36.84(11)
C34 C30 Cr1 C32 -80.39(12)
C31 C30 Cr1 C34 117.22(16)
C34 C30 Cr1 C31 -117.22(16)
C42 N4 Cr2 N3 32.15(12)
C56 N4 Cr2 N3 -153.65(12)
C42 N4 Cr2 C73 -60.35(12)
C56 N4 Cr2 C73 113.86(12)
C42 N4 Cr2 C70 -155.86(11)
C56 N4 Cr2 C70 18.34(15)
C42 N4 Cr2 C69 170.03(13)
C56 N4 Cr2 C69 -15.8(2)
C42 N4 Cr2 C71 -178.29(12)
C56 N4 Cr2 C71 -4.08(13)
C42 N4 Cr2 C68 127.89(12)
C56 N4 Cr2 C68 -57.90(14)
C42 N4 Cr2 C72 146.06(12)
C56 N4 Cr2 C72 -39.73(13)
C40 N3 Cr2 N4 -29.88(12)
C44 N3 Cr2 N4 147.64(11)
C40 N3 Cr2 C73 62.59(12)
C44 N3 Cr2 C73 -119.89(12)
C40 N3 Cr2 C70 160.92(11)
C44 N3 Cr2 C70 -21.56(17)
C40 N3 Cr2 C69 167.51(11)
C44 N3 Cr2 C69 -14.96(13)
C40 N3 Cr2 C71 -134.08(13)
C44 N3 Cr2 C71 43.44(17)
C40 N3 Cr2 C68 -158.82(12)
C44 N3 Cr2 C68 18.70(12)
C40 N3 Cr2 C72 -129.60(11)
C44 N3 Cr2 C72 47.93(13)
C74 C73 Cr2 N4 -117.69(13)
C74 C73 Cr2 N3 149.85(13)
C74 C73 Cr2 C70 7.18(14)
C74 C73 Cr2 C69 42.48(14)
C74 C73 Cr2 C71 -20.46(15)
C74 C73 Cr2 C68 52.64(17)
C74 C73 Cr2 C72 -6.0(2)
C71 C70 Cr2 N4 -40.38(12)
C69 C70 Cr2 N4 -156.14(10)
C71 C70 Cr2 N3 126.47(11)
C69 C70 Cr2 N3 10.71(16)
C71 C70 Cr2 C73 -135.46(10)
C69 C70 Cr2 C73 108.78(11)
C71 C70 Cr2 C69 115.76(15)
C69 C70 Cr2 C71 -115.76(15)
C71 C70 Cr2 C68 77.95(11)
C69 C70 Cr2 C68 -37.81(10)
C71 C70 Cr2 C72 37.31(10)
C69 C70 Cr2 C72 -78.45(11)
C68 C69 Cr2 N4 -63.98(18)
C70 C69 Cr2 N4 51.07(19)
C68 C69 Cr2 N3 71.76(10)
C70 C69 Cr2 N3 -173.20(10)
C68 C69 Cr2 C73 168.38(10)
C70 C69 Cr2 C73 -76.57(11)
C68 C69 Cr2 C70 -115.05(15)
C68 C69 Cr2 C71 -77.44(11)
C70 C69 Cr2 C71 37.61(10)
C70 C69 Cr2 C68 115.05(15)
C68 C69 Cr2 C72 -36.04(9)
C70 C69 Cr2 C72 79.01(11)
C70 C71 Cr2 N4 147.63(10)
C72 C71 Cr2 N4 -96.29(10)
C70 C71 Cr2 N3 -108.98(13)
C72 C71 Cr2 N3 7.11(17)
C70 C71 Cr2 C73 52.16(12)
C72 C71 Cr2 C73 168.25(10)
C72 C71 Cr2 C70 116.09(14)
C70 C71 Cr2 C69 -38.12(10)
C72 C71 Cr2 C69 77.97(11)
C70 C71 Cr2 C68 -79.76(11)
C72 C71 Cr2 C68 36.32(10)
C70 C71 Cr2 C72 -116.09(14)
C72 C68 Cr2 N4 32.77(13)
C69 C68 Cr2 N4 150.49(9)
C72 C68 Cr2 N3 128.20(10)
C69 C68 Cr2 N3 -114.08(10)
C72 C68 Cr2 C73 -134.81(11)
C69 C68 Cr2 C73 -17.10(14)
C72 C68 Cr2 C70 -79.12(11)
C69 C68 Cr2 C70 38.59(10)
C72 C68 Cr2 C69 -117.72(15)
C72 C68 Cr2 C71 -37.06(10)
C69 C68 Cr2 C71 80.65(11)
C69 C68 Cr2 C72 117.72(15)
C68 C72 Cr2 N4 -154.74(10)
C71 C72 Cr2 N4 87.97(10)
C68 C72 Cr2 N3 -58.69(11)
C71 C72 Cr2 N3 -175.98(9)
C68 C72 Cr2 C73 94.90(15)
C71 C72 Cr2 C73 -22.39(18)
C68 C72 Cr2 C70 79.54(11)
C71 C72 Cr2 C70 -37.75(10)
C68 C72 Cr2 C69 36.94(10)
C71 C72 Cr2 C69 -80.35(11)
C68 C72 Cr2 C71 117.29(15)
C71 C72 Cr2 C68 -117.29(15)
